data_2236135
loop_
_publ_author_name
'Hern\'andez-Ortega, Sim\'on'
'Cuen\'u-Cabezas, Fernando'
'Abonia-Gonz\'alez, Rodrigo'
'Cabrera-Ortiz, Armando'

_publ_section_title
;
 3-<i>tert</i>-Butyl-1-(3-nitrophenyl)-1<i>H</i>-pyrazol-5-amine
;
_journal_coeditor_code BT6847
_journal_issue 11
_journal_name_full 'Acta Crystallographica Section E'
_journal_page_first o3171
_journal_paper_doi 10.1107/S1600536812042791
_journal_volume 68
_journal_year 2012
_chemical_formula_iupac 'C13 H16 N4 O2'
_chemical_formula_moiety 'C13 H16 N4 O2'
_chemical_formula_sum 'C13 H16 N4 O2'
_chemical_formula_weight 260.30
_chemical_name_systematic
;
3-<i>tert</i>-Butyl-1-(3-nitrophenyl)-1<i>H</i>-pyrazol-5-amine
;
_space_group_IT_number 14
_symmetry_cell_setting monoclinic
_symmetry_space_group_name_Hall '-P 2ybc'
_symmetry_space_group_name_H-M 'P 1 21/c 1'
_atom_sites_solution_hydrogens geom
_atom_sites_solution_primary direct
_atom_sites_solution_secondary difmap
_audit_creation_method SHELXL-97
_cell_angle_alpha 90.00
_cell_angle_beta 93.504(2)
_cell_angle_gamma 90.00
_cell_formula_units_Z 4
_cell_length_a 11.9421(14)
_cell_length_b 9.6419(11)
_cell_length_c 11.7694(13)
_cell_measurement_reflns_used 7587
_cell_measurement_temperature 298(2)
_cell_measurement_theta_max 25.34
_cell_measurement_theta_min 2.72
_cell_volume 1352.6(3)
_computing_cell_refinement 'SAINT (Bruker, 1999)'
_computing_data_collection 'SMART (Bruker, 1999)'
_computing_data_reduction 'SAINT (Bruker, 1999)'
_computing_molecular_graphics 'SHELXTL  (Sheldrick, 2008)'
_computing_publication_material 'SHELXTL  (Sheldrick, 2008)'
_computing_structure_refinement 'SHELXTL  (Sheldrick, 2008)'
_computing_structure_solution 'SHELXTL  (Sheldrick, 2008)'
_diffrn_ambient_temperature 298(2)
_diffrn_detector_area_resol_mean 0.83
_diffrn_measured_fraction_theta_full 0.999
_diffrn_measured_fraction_theta_max 0.999
_diffrn_measurement_device_type
;
Bruker SMART APEX CCD area-detector
;
_diffrn_measurement_method 'omega scans'
_diffrn_radiation_monochromator graphite
_diffrn_radiation_source 'fine-focus sealed tube'
_diffrn_radiation_type MoK\a
_diffrn_radiation_wavelength 0.71073
_diffrn_reflns_av_R_equivalents 0.0438
_diffrn_reflns_av_sigmaI/netI 0.0250
_diffrn_reflns_limit_h_max 14
_diffrn_reflns_limit_h_min -14
_diffrn_reflns_limit_k_max 11
_diffrn_reflns_limit_k_min -11
_diffrn_reflns_limit_l_max 14
_diffrn_reflns_limit_l_min -14
_diffrn_reflns_number 14529
_diffrn_reflns_theta_full 25.36
_diffrn_reflns_theta_max 25.36
_diffrn_reflns_theta_min 2.72
_exptl_absorpt_coefficient_mu 0.090
_exptl_absorpt_correction_type none
_exptl_crystal_colour Orange
_exptl_crystal_density_diffrn 1.278
_exptl_crystal_density_method 'not measured'
_exptl_crystal_description Prism
_exptl_crystal_F_000 552
_exptl_crystal_size_max 0.46
_exptl_crystal_size_mid 0.36
_exptl_crystal_size_min 0.32
_refine_diff_density_max 0.172
_refine_diff_density_min -0.171
_refine_ls_extinction_method none
_refine_ls_goodness_of_fit_ref 1.054
_refine_ls_hydrogen_treatment mixed
_refine_ls_matrix_type full
_refine_ls_number_parameters 181
_refine_ls_number_reflns 2486
_refine_ls_number_restraints 2
_refine_ls_restrained_S_all 1.053
_refine_ls_R_factor_all 0.0485
_refine_ls_R_factor_gt 0.0403
_refine_ls_shift/su_max 0.000
_refine_ls_shift/su_mean 0.000
_refine_ls_structure_factor_coef Fsqd
_refine_ls_weighting_details 'calc w=1/[\s^2^(Fo^2^)+(0.0644P)^2^+0.1233P] where P=(Fo^2^+2Fc^2^)/3'
_refine_ls_weighting_scheme calc
_refine_ls_wR_factor_gt 0.1096
_refine_ls_wR_factor_ref 0.1146
_reflns_number_gt 2036
_reflns_number_total 2486
_reflns_threshold_expression I>2\s(I)
_cod_data_source_file bt6847.cif
_cod_data_source_block I
_cod_original_sg_symbol_H-M 'P 21/c'
_cod_database_code 2236135
_cod_database_fobs_code 2236135

loop_
_symmetry_equiv_pos_as_xyz
'x, y, z'
'-x, y+1/2, -z+1/2'
'-x, -y, -z'
'x, -y-1/2, z-1/2'

loop_
_atom_site_type_symbol
_atom_site_label
_atom_site_fract_x
_atom_site_fract_y
_atom_site_fract_z
_atom_site_U_iso_or_equiv
_atom_site_adp_type
_atom_site_calc_flag
_atom_site_refinement_flags
_atom_site_occupancy
_atom_site_symmetry_multiplicity
O O1 0.61664(14) -0.30475(15) 0.45577(16) 0.1090(6) Uani d . 1 1
O O2 0.76468(15) -0.18160(16) 0.45837(14) 0.1006(5) Uani d . 1 1
N N1 0.71780(9) 0.17992(11) 0.75434(9) 0.0403(3) Uani d . 1 1
N N2 0.78018(9) 0.26705(11) 0.68907(9) 0.0426(3) Uani d . 1 1
N N3 0.67228(15) -0.20551(15) 0.48900(13) 0.0686(4) Uani d . 1 1
N N4 0.68987(11) 0.12825(14) 0.94996(10) 0.0516(3) Uani d D 1 1
H H4A 0.7163(13) 0.1491(17) 1.0213(9) 0.062 Uiso d D 1 1
H H4B 0.6699(13) 0.0411(11) 0.9321(14) 0.062 Uiso d D 1 1
C C3 0.84041(11) 0.34268(13) 0.76494(11) 0.0401(3) Uani d . 1 1
C C4 0.81984(11) 0.30418(14) 0.87650(11) 0.0433(3) Uani d . 1 1
H H4 0.8523 0.3421 0.9433 0.052 Uiso calc R 1 1
C C5 0.74255(11) 0.19985(13) 0.86760(11) 0.0400(3) Uani d . 1 1
C C6 0.91855(12) 0.45492(15) 0.72699(13) 0.0488(4) Uani d . 1 1
C C7 0.99208(17) 0.3989(2) 0.63582(17) 0.0768(6) Uani d . 1 1
H H7A 1.0374 0.3241 0.6669 0.115 Uiso calc R 1 1
H H7B 1.0398 0.4716 0.6110 0.115 Uiso calc R 1 1
H H7C 0.9453 0.3657 0.5723 0.115 Uiso calc R 1 1
C C8 0.85048(16) 0.57837(16) 0.67990(16) 0.0698(5) Uani d . 1 1
H H8A 0.8051 0.5500 0.6138 0.105 Uiso calc R 1 1
H H8B 0.9005 0.6509 0.6594 0.105 Uiso calc R 1 1
H H8C 0.8030 0.6119 0.7368 0.105 Uiso calc R 1 1
C C9 0.99367(15) 0.50386(18) 0.82913(16) 0.0657(5) Uani d . 1 1
H H9A 0.9483 0.5454 0.8845 0.098 Uiso calc R 1 1
H H9B 1.0464 0.5709 0.8044 0.098 Uiso calc R 1 1
H H9C 1.0334 0.4260 0.8626 0.098 Uiso calc R 1 1
C C11 0.64947(11) 0.07495(13) 0.70143(11) 0.0413(3) Uani d . 1 1
C C12 0.69297(12) -0.00946(14) 0.62034(12) 0.0458(4) Uani d . 1 1
H H12 0.7658 0.0027 0.5985 0.055 Uiso calc R 1 1
C C13 0.62517(13) -0.11245(14) 0.57271(12) 0.0490(4) Uani d . 1 1
C C14 0.51684(14) -0.13283(15) 0.60126(14) 0.0555(4) Uani d . 1 1
H H14 0.4727 -0.2023 0.5668 0.067 Uiso calc R 1 1
C C15 0.47534(14) -0.04795(17) 0.68205(15) 0.0598(4) Uani d . 1 1
H H15 0.4022 -0.0603 0.7032 0.072 Uiso calc R 1 1
C C16 0.54076(12) 0.05548(16) 0.73219(13) 0.0535(4) Uani d . 1 1
H H16 0.5117 0.1124 0.7869 0.064 Uiso calc R 1 1

loop_
_atom_site_aniso_label
_atom_site_aniso_U_11
_atom_site_aniso_U_22
_atom_site_aniso_U_33
_atom_site_aniso_U_12
_atom_site_aniso_U_13
_atom_site_aniso_U_23
O1 0.1062(12) 0.0705(9) 0.1473(15) -0.0008(8) -0.0181(10) -0.0588(10)
O2 0.1094(13) 0.0912(11) 0.1050(12) -0.0042(9) 0.0366(10) -0.0347(9)
N1 0.0438(6) 0.0374(6) 0.0390(6) -0.0066(5) -0.0035(5) 0.0012(5)
N2 0.0464(7) 0.0400(6) 0.0408(6) -0.0063(5) -0.0029(5) 0.0030(5)
N3 0.0837(11) 0.0507(8) 0.0697(9) 0.0057(8) -0.0079(8) -0.0137(7)
N4 0.0619(8) 0.0505(7) 0.0418(7) -0.0070(6) -0.0016(6) 0.0068(6)
C3 0.0411(7) 0.0346(7) 0.0435(7) 0.0009(6) -0.0056(6) 0.0008(6)
C4 0.0487(8) 0.0402(7) 0.0398(7) -0.0025(6) -0.0089(6) -0.0019(6)
C5 0.0429(7) 0.0370(7) 0.0393(7) 0.0041(6) -0.0037(6) 0.0025(5)
C6 0.0518(8) 0.0404(7) 0.0530(8) -0.0076(6) -0.0062(7) 0.0043(6)
C7 0.0860(13) 0.0648(11) 0.0827(13) -0.0206(10) 0.0292(11) 0.0050(10)
C8 0.0834(12) 0.0428(9) 0.0797(12) -0.0123(8) -0.0248(10) 0.0123(8)
C9 0.0610(10) 0.0575(10) 0.0756(11) -0.0208(8) -0.0191(9) 0.0098(8)
C11 0.0442(8) 0.0361(7) 0.0426(7) -0.0044(6) -0.0060(6) 0.0030(6)
C12 0.0460(8) 0.0427(8) 0.0478(8) -0.0014(6) -0.0044(6) 0.0011(6)
C13 0.0606(9) 0.0365(7) 0.0484(8) 0.0008(7) -0.0084(7) -0.0012(6)
C14 0.0612(10) 0.0420(8) 0.0611(9) -0.0129(7) -0.0132(8) 0.0031(7)
C15 0.0495(9) 0.0606(10) 0.0690(10) -0.0154(8) -0.0001(8) -0.0018(8)
C16 0.0494(9) 0.0525(9) 0.0585(9) -0.0054(7) 0.0020(7) -0.0050(7)

loop_
_atom_type_symbol
_atom_type_description
_atom_type_scat_dispersion_real
_atom_type_scat_dispersion_imag
_atom_type_scat_source
C C 0.0033 0.0016 'International Tables Vol C Tables 4.2.6.8 and 6.1.1.4'
H H 0.0000 0.0000 'International Tables Vol C Tables 4.2.6.8 and 6.1.1.4'
N N 0.0061 0.0033 'International Tables Vol C Tables 4.2.6.8 and 6.1.1.4'
O O 0.0106 0.0060 'International Tables Vol C Tables 4.2.6.8 and 6.1.1.4'

loop_
_geom_angle_atom_site_label_1
_geom_angle_atom_site_label_2
_geom_angle_atom_site_label_3
_geom_angle
C5 N1 N2 111.43(10)
C5 N1 C11 127.92(11)
N2 N1 C11 120.20(10)
C3 N2 N1 104.32(10)
O2 N3 O1 123.17(17)
O2 N3 C13 118.64(15)
O1 N3 C13 118.17(17)
C5 N4 H4A 113.3(11)
C5 N4 H4B 115.7(11)
H4A N4 H4B 120.1(16)
N2 C3 C4 111.44(12)
N2 C3 C6 120.78(12)
C4 C3 C6 127.78(12)
C5 C4 C3 106.26(12)
C5 C4 H4 126.9
C3 C4 H4 126.9
N1 C5 C4 106.53(11)
N1 C5 N4 122.60(12)
C4 C5 N4 130.77(13)
C3 C6 C8 109.90(12)
C3 C6 C7 110.23(12)
C8 C6 C7 109.71(14)
C3 C6 C9 109.33(12)
C8 C6 C9 108.57(13)
C7 C6 C9 109.07(14)
C6 C7 H7A 109.5
C6 C7 H7B 109.5
H7A C7 H7B 109.5
C6 C7 H7C 109.5
H7A C7 H7C 109.5
H7B C7 H7C 109.5
C6 C8 H8A 109.5
C6 C8 H8B 109.5
H8A C8 H8B 109.5
C6 C8 H8C 109.5
H8A C8 H8C 109.5
H8B C8 H8C 109.5
C6 C9 H9A 109.5
C6 C9 H9B 109.5
H9A C9 H9B 109.5
C6 C9 H9C 109.5
H9A C9 H9C 109.5
H9B C9 H9C 109.5
C12 C11 C16 120.04(13)
C12 C11 N1 119.55(12)
C16 C11 N1 120.40(13)
C13 C12 C11 118.00(13)
C13 C12 H12 121.0
C11 C12 H12 121.0
C14 C13 C12 122.92(14)
C14 C13 N3 118.85(14)
C12 C13 N3 118.23(14)
C15 C14 C13 118.12(14)
C15 C14 H14 120.9
C13 C14 H14 120.9
C14 C15 C16 120.67(15)
C14 C15 H15 119.7
C16 C15 H15 119.7
C15 C16 C11 120.24(14)
C15 C16 H16 119.9
C11 C16 H16 119.9

loop_
_geom_bond_atom_site_label_1
_geom_bond_atom_site_label_2
_geom_bond_distance
O1 N3 1.2159(19)
O2 N3 1.204(2)
N1 C5 1.3613(17)
N1 N2 1.3858(15)
N1 C11 1.4198(16)
N2 C3 1.3297(17)
N3 C13 1.470(2)
N4 C5 1.3735(18)
N4 H4A 0.901(9)
N4 H4B 0.895(9)
C3 C4 1.4005(19)
C3 C6 1.5140(19)
C4 C5 1.3650(19)
C4 H4 0.9300
C6 C8 1.526(2)
C6 C7 1.526(2)
C6 C9 1.530(2)
C7 H7A 0.9600
C7 H7B 0.9600
C7 H7C 0.9600
C8 H8A 0.9600
C8 H8B 0.9600
C8 H8C 0.9600
C9 H9A 0.9600
C9 H9B 0.9600
C9 H9C 0.9600
C11 C12 1.380(2)
C11 C16 1.382(2)
C12 C13 1.378(2)
C12 H12 0.9300
C13 C14 1.370(2)
C14 C15 1.370(2)
C14 H14 0.9300
C15 C16 1.377(2)
C15 H15 0.9300
C16 H16 0.9300

loop_
_geom_hbond_atom_site_label_D
_geom_hbond_atom_site_label_H
_geom_hbond_atom_site_label_A
_geom_hbond_site_symmetry_A
_geom_hbond_distance_DH
_geom_hbond_distance_HA
_geom_hbond_distance_DA
_geom_hbond_angle_DHA
N4 H4A N2 4_566 0.901(9) 2.225(10) 3.1195(17) 171.6(15)
N4 H4B O1 4_556 0.895(9) 2.386(11) 3.241(2) 159.8(15)
C14 H14 N4 2_646 0.93 2.54 3.403(2) 155

loop_
_cod_related_entry_id
_cod_related_entry_database
_cod_related_entry_code
1 ChemSpider 9240326
